data_2208317
loop_
_publ_author_name
'V\'azquez, Jaime'
'Bern\`es, Sylvain'
'Hern\'andez, Guadalupe'
'Aguilar, Hilda'
'Guti\'errez, Ren\'e'

_publ_section_title <i>trans</i>-Dichlorobis[(<i>S</i>)-(--)-1-(1-naphthyl)ethylamine]palladium(II)
_journal_coeditor_code FL6203
_journal_issue 3
_journal_name_full 'Acta Crystallographica Section E'
_journal_page_first m502
_journal_page_last m504
_journal_paper_doi 10.1107/S1600536805041164
_journal_volume 62
_journal_year 2006
_chemical_formula_iupac '[Pd Cl2 (C12 H13 N2)2]'
_chemical_formula_moiety 'C24 H26 Cl2 N2 Pd'
_chemical_formula_sum 'C24 H26 Cl2 N2 Pd'
_chemical_formula_weight 519.77
_chemical_melting_point 502.0(10)
_chemical_name_systematic
;
trans-Dichlorobis[(S)-(-)-1-(1-naphthyl)ethylamine]palladium(II)
;
_space_group_IT_number 5
_symmetry_cell_setting monoclinic
_symmetry_space_group_name_Hall 'C 2y'
_symmetry_space_group_name_H-M 'C 1 2 1'
_atom_sites_solution_hydrogens 'See text'
_atom_sites_solution_primary direct
_atom_sites_solution_secondary difmap
_cell_angle_alpha 90.00
_cell_angle_beta 102.893(4)
_cell_angle_gamma 90.00
_cell_formula_units_Z 4
_cell_length_a 35.310(3)
_cell_length_b 6.7996(7)
_cell_length_c 9.7193(7)
_cell_measurement_reflns_used 94
_cell_measurement_temperature 296.0(10)
_cell_measurement_theta_max 13.56
_cell_measurement_theta_min 4.70
_cell_volume 2274.7(3)
_computing_cell_refinement XSCANS
_computing_data_collection 'XSCANS (Siemens, 1996)'
_computing_data_reduction XSCANS
_computing_molecular_graphics SHELXTL-Plus
_computing_publication_material SHELXTL-Plus
_computing_structure_refinement SHELXTL-Plus
_computing_structure_solution 'SHELXTL-Plus (Sheldrick, 1998)'
_diffrn_ambient_temperature 296.0(10)
_diffrn_measured_fraction_theta_full 0.992
_diffrn_measured_fraction_theta_max 0.992
_diffrn_measurement_device_type 'Bruker P4'
_diffrn_measurement_method \w
_diffrn_radiation_monochromator graphite
_diffrn_radiation_type MoK\a
_diffrn_radiation_wavelength 0.71073
_diffrn_reflns_av_R_equivalents 0.0212
_diffrn_reflns_av_sigmaI/netI 0.0278
_diffrn_reflns_limit_h_max 1
_diffrn_reflns_limit_h_min -49
_diffrn_reflns_limit_k_max 6
_diffrn_reflns_limit_k_min -9
_diffrn_reflns_limit_l_max 13
_diffrn_reflns_limit_l_min -13
_diffrn_reflns_number 6025
_diffrn_reflns_theta_full 29.99
_diffrn_reflns_theta_max 29.99
_diffrn_reflns_theta_min 2.15
_diffrn_standards_decay_% 1
_diffrn_standards_interval_count 48
_diffrn_standards_number 2
_exptl_absorpt_coefficient_mu 1.063
_exptl_absorpt_correction_T_max 0.920
_exptl_absorpt_correction_T_min 0.566
_exptl_absorpt_correction_type psi-scan
_exptl_absorpt_process_details '(XSCANS; Siemens, 1996)'
_exptl_crystal_colour orange
_exptl_crystal_density_diffrn 1.518
_exptl_crystal_density_method 'not measured'
_exptl_crystal_description plate
_exptl_crystal_F_000 1056
_exptl_crystal_size_max 0.50
_exptl_crystal_size_mid 0.20
_exptl_crystal_size_min 0.08
_refine_diff_density_max 0.355
_refine_diff_density_min -1.024
_refine_ls_abs_structure_details 'Flack (1983), 2217 Friedel pairs'
_refine_ls_abs_structure_Flack -0.01(2)
_refine_ls_extinction_method none
_refine_ls_goodness_of_fit_ref 1.078
_refine_ls_hydrogen_treatment mixed
_refine_ls_matrix_type full
_refine_ls_number_parameters 274
_refine_ls_number_reflns 5769
_refine_ls_number_restraints 5
_refine_ls_restrained_S_all 1.077
_refine_ls_R_factor_all 0.0286
_refine_ls_R_factor_gt 0.0279
_refine_ls_shift/su_max 0.003
_refine_ls_shift/su_mean 0.000
_refine_ls_structure_factor_coef Fsqd
_refine_ls_weighting_details 'calc w=1/[\s^2^(Fo^2^)+(0.0504P)^2^+0.3281P] where P=(Fo^2^+2Fc^2^)/3'
_refine_ls_weighting_scheme calc
_refine_ls_wR_factor_gt 0.0739
_refine_ls_wR_factor_ref 0.0747
_reflns_number_gt 5658
_reflns_number_total 5769
_reflns_threshold_expression I>2\s(I)
_cod_data_source_file fl6203.cif
_cod_data_source_block I
_cod_depositor_comments
;
The following automatic conversions were performed:
'_symmetry_cell_setting' value 'Monoclinic' changed to 'monoclinic'
according to '/home/saulius/struct/CIF-dictionaries/cif_core.dic'
dictionary named 'cif_core.dic' version 2.4.1 from 2010-06-29.

Automatic conversion script
Id: cif_fix_enum 1527 2010-12-29 10:47:43Z saulius 

The following automatic conversions were performed:

'_chemical_melting_point' value '501-503' was changed to '502.0(10)'
- the average value was taken and precision was estimated.

Automatic conversion script
Id: cif_fix_values 1646 2011-03-28 12:23:43Z adriana 

The following automatic conversions were performed:

'_chemical_melting_point' value '501-503' was changed to '502.0(10)'
- the average value was taken and precision was
estimated.

'_symmetry_cell_setting' value 'Monoclinic' changed to
'monoclinic' according to
/home/saulius/struct/CIF-dictionaries/cif_core.dic dictionary named
'cif_core.dic' version 2.4.1 from 2010-06-29.

Automatic conversion script
Id: cif_fix_values 1715 2011-07-08 13:25:40Z adriana 
;
_cod_original_sg_symbol_H-M 'C 2'
_cod_database_code 2208317
_cod_database_fobs_code 2208317

loop_
_symmetry_equiv_pos_as_xyz
'x, y, z'
'-x, y, -z'
'x+1/2, y+1/2, z'
'-x+1/2, y+1/2, -z'

loop_
_atom_site_type_symbol
_atom_site_label
_atom_site_fract_x
_atom_site_fract_y
_atom_site_fract_z
_atom_site_U_iso_or_equiv
_atom_site_adp_type
_atom_site_calc_flag
_atom_site_refinement_flags
_atom_site_occupancy
Pd Pd1 0.495349(4) 0.31324(4) 0.162605(14) 0.02863(5) Uani d . 1
Cl Cl1 0.45490(2) 0.04223(11) 0.13398(8) 0.03943(15) Uani d . 1
Cl Cl2 0.53499(2) 0.58458(12) 0.19487(9) 0.04372(16) Uani d . 1
N N1 0.44808(6) 0.4992(4) 0.1243(2) 0.0325(4) Uani d D 1
H H1A 0.4571(11) 0.617(4) 0.125(5) 0.049 Uiso d D 1
H H1B 0.4350(9) 0.483(6) 0.042(2) 0.049 Uiso d D 1
C C2 0.42371(7) 0.4965(4) 0.2325(2) 0.0329(4) Uani d . 1
H H2A 0.4177 0.3588 0.2485 0.039 Uiso calc R 1
C C3 0.38533(7) 0.6030(4) 0.1787(3) 0.0352(5) Uani d . 1
C C4 0.35585(7) 0.5138(4) 0.0709(3) 0.0361(5) Uani d . 1
C C5 0.36046(7) 0.3298(6) 0.0083(3) 0.0447(6) Uani d . 1
H H5A 0.3835 0.2604 0.0379 0.054 Uiso calc R 1
C C6 0.33131(11) 0.2521(6) -0.0957(4) 0.0591(9) Uani d . 1
H H6A 0.3349 0.1315 -0.1360 0.071 Uiso calc R 1
C C7 0.29597(10) 0.3542(8) -0.1413(4) 0.0679(12) Uani d . 1
H H7A 0.2765 0.3021 -0.2127 0.081 Uiso calc R 1
C C8 0.29041(9) 0.5263(7) -0.0818(4) 0.0623(10) Uani d . 1
H H8A 0.2667 0.5899 -0.1110 0.075 Uiso calc R 1
C C9 0.31964(8) 0.6148(6) 0.0246(3) 0.0471(7) Uani d . 1
C C10 0.31380(9) 0.7976(7) 0.0864(4) 0.0591(8) Uani d . 1
H H10A 0.2902 0.8622 0.0569 0.071 Uiso calc R 1
C C11 0.34224(11) 0.8810(6) 0.1885(4) 0.0595(9) Uani d . 1
H H11A 0.3381 1.0018 0.2276 0.071 Uiso calc R 1
C C12 0.37792(9) 0.7816(5) 0.2340(3) 0.0472(7) Uani d . 1
H H12A 0.3971 0.8388 0.3038 0.057 Uiso calc R 1
C C13 0.44874(8) 0.5757(6) 0.3700(3) 0.0460(6) Uani d . 1
H H13A 0.4721 0.4995 0.3956 0.069 Uiso calc R 1
H H13B 0.4346 0.5668 0.4434 0.069 Uiso calc R 1
H H13C 0.4552 0.7107 0.3573 0.069 Uiso calc R 1
N N14 0.54304(7) 0.1276(4) 0.2016(2) 0.0334(4) Uani d D 1
H H14A 0.5540(10) 0.125(7) 0.132(3) 0.050 Uiso d D 1
H H14B 0.5379(12) 0.005(3) 0.206(5) 0.050 Uiso d D 1
C C15 0.57083(6) 0.1594(4) 0.3391(2) 0.0319(5) Uani d . 1
H H15A 0.5757 0.3010 0.3505 0.038 Uiso calc R 1
C C16 0.60979(6) 0.0571(4) 0.3498(3) 0.0341(5) Uani d . 1
C C17 0.64378(6) 0.1363(4) 0.4442(3) 0.0352(5) Uani d . 1
C C18 0.64390(7) 0.3150(7) 0.5185(3) 0.0458(5) Uani d . 1
H H18A 0.6210 0.3865 0.5077 0.055 Uiso calc R 1
C C19 0.67731(9) 0.3861(6) 0.6070(3) 0.0547(8) Uani d . 1
H H19A 0.6768 0.5041 0.6549 0.066 Uiso calc R 1
C C20 0.71216(8) 0.2778(8) 0.6241(3) 0.0598(11) Uani d . 1
H H20A 0.7347 0.3247 0.6839 0.072 Uiso calc R 1
C C21 0.71307(8) 0.1067(7) 0.5544(4) 0.0574(9) Uani d . 1
H H21A 0.7363 0.0378 0.5670 0.069 Uiso calc R 1
C C22 0.67929(7) 0.0291(5) 0.4619(3) 0.0420(6) Uani d . 1
C C23 0.68054(8) -0.1490(6) 0.3891(4) 0.0556(9) Uani d . 1
H H23A 0.7036 -0.2198 0.4035 0.067 Uiso calc R 1
C C24 0.64816(9) -0.2188(5) 0.2975(4) 0.0552(8) Uani d . 1
H H24A 0.6493 -0.3354 0.2485 0.066 Uiso calc R 1
C C25 0.61296(8) -0.1123(5) 0.2778(4) 0.0456(6) Uani d . 1
H H25A 0.5912 -0.1592 0.2136 0.055 Uiso calc R 1
C C26 0.55147(8) 0.0926(6) 0.4552(3) 0.0497(7) Uani d . 1
H H26A 0.5271 0.1592 0.4458 0.075 Uiso calc R 1
H H26B 0.5679 0.1230 0.5453 0.075 Uiso calc R 1
H H26C 0.5471 -0.0467 0.4480 0.075 Uiso calc R 1

loop_
_atom_site_aniso_label
_atom_site_aniso_U_11
_atom_site_aniso_U_22
_atom_site_aniso_U_33
_atom_site_aniso_U_12
_atom_site_aniso_U_13
_atom_site_aniso_U_23
Pd1 0.02273(7) 0.03088(9) 0.03057(7) 0.00039(6) 0.00235(4) 0.00135(6)
Cl1 0.0332(3) 0.0336(4) 0.0501(3) -0.0034(3) 0.0064(2) 0.0022(3)
Cl2 0.0354(3) 0.0358(4) 0.0571(4) -0.0065(3) 0.0044(3) 0.0003(3)
N1 0.0272(9) 0.0334(13) 0.0363(9) 0.0036(9) 0.0055(7) 0.0043(9)
C2 0.0281(9) 0.0359(13) 0.0340(9) -0.0001(8) 0.0055(8) 0.0015(9)
C3 0.0300(10) 0.0361(13) 0.0410(11) 0.0007(9) 0.0110(8) 0.0010(10)
C4 0.0273(9) 0.0408(14) 0.0405(11) 0.0024(9) 0.0084(8) 0.0046(10)
C5 0.0351(10) 0.0483(18) 0.0479(11) -0.0005(13) 0.0036(9) -0.0042(14)
C6 0.0539(18) 0.066(3) 0.0516(16) -0.0107(16) -0.0005(13) -0.0095(15)
C7 0.0459(15) 0.084(4) 0.0629(18) -0.0120(18) -0.0111(13) 0.0004(19)
C8 0.0301(12) 0.081(3) 0.070(2) 0.0029(15) -0.0028(12) 0.014(2)
C9 0.0311(11) 0.057(2) 0.0539(14) 0.0074(11) 0.0105(10) 0.0139(14)
C10 0.0422(13) 0.057(2) 0.082(2) 0.0181(17) 0.0213(13) 0.015(2)
C11 0.062(2) 0.0453(18) 0.079(2) 0.0164(15) 0.0324(18) -0.0020(16)
C12 0.0459(13) 0.0417(19) 0.0573(14) 0.0029(12) 0.0185(11) -0.0044(13)
C13 0.0419(13) 0.0551(19) 0.0388(12) -0.0041(13) 0.0041(10) -0.0047(12)
N14 0.0261(9) 0.0390(14) 0.0337(9) 0.0030(9) 0.0037(7) 0.0016(9)
C15 0.0223(8) 0.0359(13) 0.0350(10) 0.0038(8) 0.0012(7) 0.0003(8)
C16 0.0242(9) 0.0358(13) 0.0420(11) 0.0034(9) 0.0063(8) 0.0041(9)
C17 0.0244(9) 0.0420(14) 0.0381(11) 0.0031(9) 0.0049(8) 0.0060(10)
C18 0.0320(9) 0.0553(16) 0.0469(11) -0.0006(15) 0.0023(8) -0.0062(16)
C19 0.0417(14) 0.070(2) 0.0497(14) -0.0063(14) 0.0045(11) -0.0122(14)
C20 0.0292(11) 0.091(3) 0.0531(14) -0.0054(15) -0.0030(10) 0.0005(18)
C21 0.0244(11) 0.081(3) 0.0631(18) 0.0048(13) 0.0022(11) 0.0115(18)
C22 0.0258(10) 0.0516(18) 0.0483(13) 0.0042(10) 0.0079(9) 0.0103(12)
C23 0.0331(11) 0.055(2) 0.081(2) 0.0161(13) 0.0176(12) 0.0073(16)
C24 0.0412(13) 0.038(2) 0.089(2) 0.0085(12) 0.0219(14) -0.0069(16)
C25 0.0315(11) 0.0372(14) 0.0672(17) 0.0011(10) 0.0088(11) -0.0039(13)
C26 0.0379(12) 0.074(2) 0.0397(12) 0.0128(14) 0.0134(10) 0.0108(14)

loop_
_atom_type_symbol
_atom_type_description
_atom_type_scat_dispersion_real
_atom_type_scat_dispersion_imag
_atom_type_scat_source
C C 0.0033 0.0016 'International Tables Vol C Tables 4.2.6.8 and 6.1.1.4'
H H 0.0000 0.0000 'International Tables Vol C Tables 4.2.6.8 and 6.1.1.4'
N N 0.0061 0.0033 'International Tables Vol C Tables 4.2.6.8 and 6.1.1.4'
Cl Cl 0.1484 0.1585 'International Tables Vol C Tables 4.2.6.8 and 6.1.1.4'
Pd Pd -0.9988 1.0072 'International Tables Vol C Tables 4.2.6.8 and 6.1.1.4'

loop_
_geom_angle_atom_site_label_1
_geom_angle_atom_site_label_2
_geom_angle_atom_site_label_3
_geom_angle_site_symmetry_3
_geom_angle
_geom_angle_publ_flag
N1 Pd1 N14 . 179.70(14) y
N1 Pd1 Cl2 . 88.64(7) y
N14 Pd1 Cl2 . 91.08(9) y
N1 Pd1 Cl1 . 90.78(9) y
N14 Pd1 Cl1 . 89.50(8) y
Cl2 Pd1 Cl1 . 178.81(4) y
N1 Pd1 Pd1 2_655 94.47(6) ?
N14 Pd1 Pd1 2_655 85.62(6) ?
Cl2 Pd1 Pd1 2_655 86.67(2) ?
Cl1 Pd1 Pd1 2_655 94.40(2) ?
C2 N1 Pd1 . 115.74(16) ?
C2 N1 H1A . 106(3) ?
Pd1 N1 H1A . 107(3) ?
C2 N1 H1B . 113(3) ?
Pd1 N1 H1B . 110(3) ?
H1A N1 H1B . 105(4) ?
N1 C2 C3 . 111.06(19) ?
N1 C2 C13 . 107.4(2) ?
C3 C2 C13 . 115.5(2) ?
N1 C2 H2A . 107.6 ?
C3 C2 H2A . 107.6 ?
C13 C2 H2A . 107.6 ?
C12 C3 C4 . 119.2(3) ?
C12 C3 C2 . 121.2(2) ?
C4 C3 C2 . 119.6(2) ?
C5 C4 C9 . 117.9(3) ?
C5 C4 C3 . 123.6(2) ?
C9 C4 C3 . 118.5(3) ?
C6 C5 C4 . 121.0(3) ?
C6 C5 H5A . 119.5 ?
C4 C5 H5A . 119.5 ?
C5 C6 C7 . 120.4(4) ?
C5 C6 H6A . 119.8 ?
C7 C6 H6A . 119.8 ?
C8 C7 C6 . 119.9(3) ?
C8 C7 H7A . 120.0 ?
C6 C7 H7A . 120.0 ?
C7 C8 C9 . 122.1(3) ?
C7 C8 H8A . 118.9 ?
C9 C8 H8A . 118.9 ?
C10 C9 C8 . 122.0(3) ?
C10 C9 C4 . 119.5(3) ?
C8 C9 C4 . 118.6(3) ?
C11 C10 C9 . 121.3(3) ?
C11 C10 H10A . 119.4 ?
C9 C10 H10A . 119.4 ?
C10 C11 C12 . 119.2(3) ?
C10 C11 H11A . 120.4 ?
C12 C11 H11A . 120.4 ?
C3 C12 C11 . 122.3(3) ?
C3 C12 H12A . 118.8 ?
C11 C12 H12A . 118.8 ?
C2 C13 H13A . 109.5 ?
C2 C13 H13B . 109.5 ?
H13A C13 H13B . 109.5 ?
C2 C13 H13C . 109.5 ?
H13A C13 H13C . 109.5 ?
H13B C13 H13C . 109.5 ?
C15 N14 Pd1 . 115.00(18) ?
C15 N14 H14A . 113(3) ?
Pd1 N14 H14A . 111(3) ?
C15 N14 H14B . 102(3) ?
Pd1 N14 H14B . 116(3) ?
H14A N14 H14B . 99(4) ?
N14 C15 C26 . 108.0(2) ?
N14 C15 C16 . 113.5(2) ?
C26 C15 C16 . 111.3(2) ?
N14 C15 H15A . 107.9 ?
C26 C15 H15A . 107.9 ?
C16 C15 H15A . 107.9 ?
C25 C16 C17 . 119.3(2) ?
C25 C16 C15 . 121.7(2) ?
C17 C16 C15 . 118.9(2) ?
C18 C17 C22 . 118.4(2) ?
C18 C17 C16 . 123.6(2) ?
C22 C17 C16 . 118.0(3) ?
C19 C18 C17 . 121.6(3) ?
C19 C18 H18A . 119.2 ?
C17 C18 H18A . 119.2 ?
C18 C19 C20 . 119.4(4) ?
C18 C19 H19A . 120.3 ?
C20 C19 H19A . 120.3 ?
C21 C20 C19 . 120.5(3) ?
C21 C20 H20A . 119.7 ?
C19 C20 H20A . 119.7 ?
C20 C21 C22 . 121.7(3) ?
C20 C21 H21A . 119.2 ?
C22 C21 H21A . 119.2 ?
C23 C22 C21 . 121.3(3) ?
C23 C22 C17 . 120.3(3) ?
C21 C22 C17 . 118.4(3) ?
C24 C23 C22 . 120.7(3) ?
C24 C23 H23A . 119.7 ?
C22 C23 H23A . 119.7 ?
C23 C24 C25 . 119.5(3) ?
C23 C24 H24A . 120.3 ?
C25 C24 H24A . 120.3 ?
C16 C25 C24 . 122.2(3) ?
C16 C25 H25A . 118.9 ?
C24 C25 H25A . 118.9 ?
C15 C26 H26A . 109.5 ?
C15 C26 H26B . 109.5 ?
H26A C26 H26B . 109.5 ?
C15 C26 H26C . 109.5 ?
H26A C26 H26C . 109.5 ?
H26B C26 H26C . 109.5 ?

loop_
_geom_bond_atom_site_label_1
_geom_bond_atom_site_label_2
_geom_bond_site_symmetry_2
_geom_bond_distance
_geom_bond_publ_flag
Pd1 N1 . 2.061(2) y
Pd1 N14 . 2.071(2) y
Pd1 Cl2 . 2.2947(8) y
Pd1 Cl1 . 2.3099(8) y
Pd1 Pd1 2_655 3.2499(4) y
N1 C2 . 1.500(3) ?
N1 H1A . 0.865(19) ?
N1 H1B . 0.834(18) ?
C2 C3 . 1.523(3) ?
C2 C13 . 1.526(4) ?
C2 H2A . 0.9800 ?
C3 C12 . 1.376(4) ?
C3 C4 . 1.436(4) ?
C4 C5 . 1.417(5) ?
C4 C9 . 1.432(4) ?
C5 C6 . 1.377(4) ?
C5 H5A . 0.9300 ?
C6 C7 . 1.410(6) ?
C6 H6A . 0.9300 ?
C7 C8 . 1.339(7) ?
C7 H7A . 0.9300 ?
C8 C9 . 1.421(5) ?
C8 H8A . 0.9300 ?
C9 C10 . 1.415(6) ?
C10 C11 . 1.368(6) ?
C10 H10A . 0.9300 ?
C11 C12 . 1.411(4) ?
C11 H11A . 0.9300 ?
C12 H12A . 0.9300 ?
C13 H13A . 0.9600 ?
C13 H13B . 0.9600 ?
C13 H13C . 0.9600 ?
N14 C15 . 1.487(3) ?
N14 H14A . 0.851(18) ?
N14 H14B . 0.855(19) ?
C15 C26 . 1.513(4) ?
C15 C16 . 1.524(3) ?
C15 H15A . 0.9800 ?
C16 C25 . 1.365(4) ?
C16 C17 . 1.443(3) ?
C17 C18 . 1.413(5) ?
C17 C22 . 1.427(3) ?
C18 C19 . 1.383(4) ?
C18 H18A . 0.9300 ?
C19 C20 . 1.411(5) ?
C19 H19A . 0.9300 ?
C20 C21 . 1.351(6) ?
C20 H20A . 0.9300 ?
C21 C22 . 1.425(4) ?
C21 H21A . 0.9300 ?
C22 C23 . 1.408(5) ?
C23 C24 . 1.368(5) ?
C23 H23A . 0.9300 ?
C24 C25 . 1.414(4) ?
C24 H24A . 0.9300 ?
C25 H25A . 0.9300 ?
C26 H26A . 0.9600 ?
C26 H26B . 0.9600 ?
C26 H26C . 0.9600 ?

loop_
_geom_hbond_atom_site_label_D
_geom_hbond_atom_site_label_H
_geom_hbond_atom_site_label_A
_geom_hbond_site_symmetry_A
_geom_hbond_distance_DH
_geom_hbond_distance_HA
_geom_hbond_distance_DA
_geom_hbond_angle_DHA
_geom_hbond_publ_flag
N1 H1A Cl1 1_565 0.865(19) 2.89(3) 3.700(3) 156(4) yes
N1 H1B Cl2 2_655 0.834(18) 2.83(3) 3.339(2) 121(3) yes
N14 H14A Cl1 2_655 0.851(18) 2.60(3) 3.330(2) 145(3) yes
N14 H14B Cl2 1_545 0.855(19) 2.86(2) 3.702(3) 168(4) yes

loop_
_geom_torsion_atom_site_label_1
_geom_torsion_atom_site_label_2
_geom_torsion_atom_site_label_3
_geom_torsion_atom_site_label_4
_geom_torsion_site_symmetry_1
_geom_torsion
Cl2 Pd1 N1 C2 . -113.03(19)
Cl1 Pd1 N1 C2 . 65.94(19)
Pd1 Pd1 N1 C2 2_655 160.42(19)
Pd1 N1 C2 C3 . -167.58(18)
Pd1 N1 C2 C13 . 65.3(3)
N1 C2 C3 C12 . -109.4(3)
C13 C2 C3 C12 . 13.1(4)
N1 C2 C3 C4 . 72.2(3)
C13 C2 C3 C4 . -165.3(2)
C12 C3 C4 C5 . -179.4(3)
C2 C3 C4 C5 . -1.0(4)
C12 C3 C4 C9 . 0.1(4)
C2 C3 C4 C9 . 178.5(2)
C9 C4 C5 C6 . 1.2(4)
C3 C4 C5 C6 . -179.4(3)
C4 C5 C6 C7 . -0.5(5)
C5 C6 C7 C8 . -1.1(6)
C6 C7 C8 C9 . 1.9(6)
C7 C8 C9 C10 . 179.4(4)
C7 C8 C9 C4 . -1.2(5)
C5 C4 C9 C10 . 179.1(3)
C3 C4 C9 C10 . -0.4(4)
C5 C4 C9 C8 . -0.4(4)
C3 C4 C9 C8 . -179.8(3)
C8 C9 C10 C11 . -179.9(3)
C4 C9 C10 C11 . 0.7(5)
C9 C10 C11 C12 . -0.6(5)
C4 C3 C12 C11 . 0.0(4)
C2 C3 C12 C11 . -178.4(3)
C10 C11 C12 C3 . 0.3(5)
Cl2 Pd1 N14 C15 . 55.92(19)
Cl1 Pd1 N14 C15 . -123.05(19)
Pd1 Pd1 N14 C15 2_655 142.50(19)
Pd1 N14 C15 C26 . 70.0(3)
Pd1 N14 C15 C16 . -166.08(17)
N14 C15 C16 C25 . -29.3(4)
C26 C15 C16 C25 . 92.9(3)
N14 C15 C16 C17 . 154.1(2)
C26 C15 C16 C17 . -83.8(3)
C25 C16 C17 C18 . 177.1(3)
C15 C16 C17 C18 . -6.2(4)
C25 C16 C17 C22 . -2.1(4)
C15 C16 C17 C22 . 174.7(2)
C22 C17 C18 C19 . -0.2(5)
C16 C17 C18 C19 . -179.4(3)
C17 C18 C19 C20 . -0.1(5)
C18 C19 C20 C21 . 0.3(6)
C19 C20 C21 C22 . -0.1(6)
C20 C21 C22 C23 . 179.7(3)
C20 C21 C22 C17 . -0.3(5)
C18 C17 C22 C23 . -179.5(3)
C16 C17 C22 C23 . -0.3(4)
C18 C17 C22 C21 . 0.4(4)
C16 C17 C22 C21 . 179.6(3)
C21 C22 C23 C24 . -178.0(3)
C17 C22 C23 C24 . 1.9(5)
C22 C23 C24 C25 . -1.1(5)
C17 C16 C25 C24 . 3.1(4)
C15 C16 C25 C24 . -173.6(3)
C23 C24 C25 C16 . -1.5(5)
